data_1554914
loop_
_publ_author_name
'Geoghegan, Kimberly'
'Bode, Jeffrey W.'

_publ_section_title
;
 Bespoke SnAP reagents for the synthesis of C-substituted spirocyclic and
 bicyclic saturated N-heterocycles.
;
_journal_issue 8
_journal_name_full 'Organic letters'
_journal_page_first 1934
_journal_page_last 1937
_journal_paper_doi 10.1021/acs.orglett.5b00618
_journal_volume 17
_journal_year 2015
_chemical_formula_moiety 'C25 H36 F3 N3 O4'
_chemical_formula_sum 'C25 H36 F3 N3 O4'
_chemical_formula_weight 499.57
_space_group_crystal_system triclinic
_space_group_IT_number 2
_space_group_name_Hall '-P 1'
_space_group_name_H-M_alt 'P -1'
_atom_sites_solution_hydrogens mixed
_atom_sites_solution_primary direct
_audit_creation_date 2014-08-22
_audit_creation_method
;
Olex2 1.2
(compiled 2014.07.22 svn.r2960 for OlexSys, GUI svn.r4862)
;
_cell_angle_alpha 101.894(2)
_cell_angle_beta 105.578(2)
_cell_angle_gamma 101.340(2)
_cell_formula_units_Z 2
_cell_length_a 7.9555(7)
_cell_length_b 12.7291(11)
_cell_length_c 14.1773(12)
_cell_measurement_reflns_used 6200
_cell_measurement_temperature 100.0(2)
_cell_measurement_theta_max 27.526
_cell_measurement_theta_min 2.694
_cell_volume 1304.0(2)
_computing_cell_refinement 'Bruker SAINT'
_computing_data_collection 'Bruker APEX2'
_computing_data_reduction 'Bruker SAINT'
_computing_molecular_graphics 'Olex2 (Dolomanov et al., 2009)'
_computing_publication_material 'Olex2 (Dolomanov et al., 2009)'
_computing_structure_refinement 'XL (Sheldrick, 2008)'
_computing_structure_solution 'XS (Sheldrick, 2008)'
_diffrn_ambient_temperature 100.0(2)
_diffrn_detector 'Bruker APEX2 area detector'
_diffrn_detector_area_resol_mean 8.33
_diffrn_detector_type 'CCD area detector'
_diffrn_measured_fraction_theta_full 0.970
_diffrn_measured_fraction_theta_max 0.961
_diffrn_measurement_device 'kappa-stage diffractometer'
_diffrn_measurement_device_type ETH_LOC_ApexIID8_Mo
_diffrn_measurement_method '\f and \w scans'
_diffrn_radiation_monochromator 'focusing graphite'
_diffrn_radiation_probe x-ray
_diffrn_radiation_type MoK\a
_diffrn_radiation_wavelength 0.71073
_diffrn_reflns_av_R_equivalents 0.0217
_diffrn_reflns_av_unetI/netI 0.0260
_diffrn_reflns_Laue_measured_fraction_full 0.970
_diffrn_reflns_Laue_measured_fraction_max 0.961
_diffrn_reflns_limit_h_max 10
_diffrn_reflns_limit_h_min -8
_diffrn_reflns_limit_k_max 16
_diffrn_reflns_limit_k_min -15
_diffrn_reflns_limit_l_max 18
_diffrn_reflns_limit_l_min -18
_diffrn_reflns_number 15778
_diffrn_reflns_point_group_measured_fraction_full 0.970
_diffrn_reflns_point_group_measured_fraction_max 0.961
_diffrn_reflns_theta_full 25.242
_diffrn_reflns_theta_max 27.549
_diffrn_reflns_theta_min 1.551
_diffrn_source 'sealed tube'
_diffrn_standards_number 0
_exptl_absorpt_coefficient_mu 0.100
_exptl_absorpt_correction_T_max 0.7456
_exptl_absorpt_correction_T_min 0.7031
_exptl_absorpt_correction_type multi-scan
_exptl_absorpt_process_details
;
SADABS-2012/1 (Bruker,2012) was used for absorption correction.
wR2(int) was 0.0374 before and 0.0325 after correction.
The Ratio of minimum to maximum transmission is 0.9430.
The \l/2 correction factor is 0.0015.
;
_exptl_crystal_colour 'clear colourless'
_exptl_crystal_colour_lustre clear
_exptl_crystal_colour_primary colourless
_exptl_crystal_density_diffrn 1.272
_exptl_crystal_description prism
_exptl_crystal_F_000 532
_exptl_crystal_size_max 0.26
_exptl_crystal_size_mid 0.15
_exptl_crystal_size_min 0.1
_refine_diff_density_max 0.627
_refine_diff_density_min -0.430
_refine_diff_density_rms 0.055
_refine_ls_extinction_method none
_refine_ls_goodness_of_fit_ref 1.035
_refine_ls_hydrogen_treatment mixed
_refine_ls_matrix_type full
_refine_ls_number_parameters 353
_refine_ls_number_reflns 5797
_refine_ls_number_restraints 426
_refine_ls_restrained_S_all 1.038
_refine_ls_R_factor_all 0.0713
_refine_ls_R_factor_gt 0.0557
_refine_ls_shift/su_max 0.001
_refine_ls_shift/su_mean 0.000
_refine_ls_structure_factor_coef Fsqd
_refine_ls_weighting_details 'w=1/[\s^2^(Fo^2^)+(0.0804P)^2^+0.7997P] where P=(Fo^2^+2Fc^2^)/3'
_refine_ls_weighting_scheme calc
_refine_ls_wR_factor_gt 0.1451
_refine_ls_wR_factor_ref 0.1567
_reflns_Friedel_coverage 0.000
_reflns_number_gt 4590
_reflns_number_total 5797
_reflns_threshold_expression 'I > 2\s(I)'
_cod_data_source_file ol5b00618_si_003.cif
_cod_data_source_block mo_jb190814_0m
_cod_database_code 1554914
_shelxl_version_number 2014-3
_shelx_space_group_comment
;
The symmetry employed for this shelxl refinement is uniquely defined
by the following loop, which should always be used as a source of
symmetry information in preference to the above space-group names.
They are only intended as comments.
;
_shelx_estimated_absorpt_t_max 0.990
_shelx_estimated_absorpt_t_min 0.974
_olex2_refinement_description
;
1. Fixed Uiso
 At 1.2 times of:
  All C(H) groups, All C(H,H) groups
 At 1.5 times of:
  All C(H,H,H) groups, All F(H) groups
2. Restrained distances
 F1A-F2A
 2.15 with sigma of 0.04
 F2A-F3A
 2.15 with sigma of 0.04
 F3A-F1A
 2.15 with sigma of 0.04
 F2A-C1 = F1A-C1 = F3A-C1
 1.32 with sigma of 0.01
 N3-H3
 0.91 with sigma of 0.02
 F1-C1 \\sim F2-C1 \\sim F3-C1
 with sigma of 0.02
3. Rigid bond restraints
 All non-hydrogen atoms
 with sigma for 1-2 distances of 0.01 and sigma for 1-3 distances of 0.01
4. Rigid body (RIGU) restrains
 All non-hydrogen atoms
 with sigma for 1-2 distances of 0.004 and sigma for 1-3 distances of 0.004
5. Others
 Sof(F1A)=Sof(F2A)=Sof(F3A)=1-FVAR(1)
 Sof(F1)=Sof(F2)=Sof(F3)=FVAR(1)
6.a Ternary CH refined with riding coordinates:
 C6(H6)
6.b Secondary CH2 refined with riding coordinates:
 C7(H7A,H7B), C9(H9A,H9B), C10(H10A,H10B), C14(H14A,H14B), C20(H20A,H20B),
 C21(H21A,H21B)
6.c Aromatic/amide H refined with riding coordinates:
 C3(H3A), C4(H4), C24(H24), C25(H25)
6.d Idealised Me refined as rotating group:
 C13(H13A,H13B,H13C), C17(H17A,H17B,H17C), C18(H18A,H18B,H18C), C19(H19A,H19B,
 H19C), C22(H22A,H22B,H22C), C23(H23A,H23B,H23C)
;
_olex2_submission_original_sample_id jb190814
_olex2_submission_special_instructions 'No special instructions were received'

loop_
_space_group_symop_operation_xyz
'x, y, z'
'-x, -y, -z'

loop_
_atom_site_label
_atom_site_type_symbol
_atom_site_fract_x
_atom_site_fract_y
_atom_site_fract_z
_atom_site_U_iso_or_equiv
_atom_site_adp_type
_atom_site_occupancy
_atom_site_site_symmetry_order
_atom_site_calc_flag
_atom_site_refinement_flags_posn
_atom_site_refinement_flags_adp
_atom_site_refinement_flags_occupancy
_atom_site_disorder_assembly
_atom_site_disorder_group
F1 F -0.2318(3) 0.1715(2) 0.03999(13) 0.0710(9) Uani 0.849(5) 1 d . U P A 1
F2 F -0.3218(2) 0.20328(16) 0.16645(17) 0.0582(6) Uani 0.849(5) 1 d . U P A 1
F3 F -0.1414(4) 0.09903(18) 0.1674(3) 0.0726(9) Uani 0.849(5) 1 d . U P A 1
O1 O 1.39409(16) 0.94726(10) 0.64919(11) 0.0292(3) Uani 1 1 d . U . . .
O2 O 0.68563(18) 0.67333(11) 0.14430(9) 0.0287(3) Uani 1 1 d . U . . .
O3 O 0.96078(17) 0.75496(12) 0.26404(10) 0.0302(3) Uani 1 1 d . U . . .
O4 O 1.45250(17) 0.77729(11) 0.63147(11) 0.0292(3) Uani 1 1 d . U . . .
N1 N 0.7119(2) 0.68151(12) 0.30709(11) 0.0222(3) Uani 1 1 d . U . . .
N2 N 1.1655(2) 0.79411(12) 0.57816(12) 0.0235(3) Uani 1 1 d . U . . .
N3 N 0.5449(2) 0.58118(13) 0.43167(11) 0.0259(3) Uani 1 1 d D U . . .
C1 C -0.1731(3) 0.18825(19) 0.14003(17) 0.0446(6) Uani 1 1 d D U . . .
C2 C -0.0179(3) 0.28942(15) 0.19166(13) 0.0270(4) Uani 1 1 d . U . . .
C3 C -0.0433(2) 0.39432(16) 0.19333(14) 0.0276(4) Uani 1 1 d . U . . .
H3A H -0.1606 0.4021 0.1632 0.033 Uiso 1 1 calc R . . . .
C4 C 0.1021(3) 0.48740(15) 0.23878(13) 0.0260(4) Uani 1 1 d . U . . .
H4 H 0.0843 0.5590 0.2386 0.031 Uiso 1 1 calc R . . . .
C5 C 0.2733(2) 0.47814(15) 0.28462(12) 0.0236(4) Uani 1 1 d . U . . .
C6 C 0.4304(2) 0.58256(15) 0.33275(13) 0.0239(4) Uani 1 1 d . U . . .
H6 H 0.3825 0.6497 0.3409 0.029 Uiso 1 1 calc R . . . .
C7 C 0.5463(2) 0.58891(15) 0.26452(13) 0.0245(4) Uani 1 1 d . U . . .
H7A H 0.5805 0.5181 0.2502 0.029 Uiso 1 1 calc R . . . .
H7B H 0.4733 0.5964 0.1989 0.029 Uiso 1 1 calc R . . . .
C8 C 0.8157(2) 0.70914(14) 0.41822(12) 0.0212(3) Uani 1 1 d . U . . .
C9 C 0.9520(2) 0.63906(14) 0.43601(13) 0.0233(4) Uani 1 1 d . U . . .
H9A H 0.8845 0.5599 0.4192 0.028 Uiso 1 1 calc R . . . .
H9B H 1.0234 0.6451 0.3890 0.028 Uiso 1 1 calc R . . . .
C10 C 1.0822(2) 0.67417(14) 0.54528(13) 0.0247(4) Uani 1 1 d . U . . .
H10A H 1.0153 0.6537 0.5913 0.030 Uiso 1 1 calc R . . . .
H10B H 1.1777 0.6342 0.5491 0.030 Uiso 1 1 calc R . . . .
C11 C 1.3471(2) 0.83446(14) 0.62096(13) 0.0222(3) Uani 1 1 d . U . . .
C12 C 1.5831(2) 1.01155(15) 0.70581(15) 0.0276(4) Uani 1 1 d . U . . .
C13 C 1.5708(3) 1.13074(17) 0.7180(2) 0.0468(6) Uani 1 1 d . U . . .
H13A H 1.5266 1.1428 0.6507 0.070 Uiso 1 1 calc GR . . . .
H13B H 1.6910 1.1820 0.7555 0.070 Uiso 1 1 calc GR . . . .
H13C H 1.4870 1.1444 0.7558 0.070 Uiso 1 1 calc GR . . . .
C14 C 0.6766(2) 0.68951(15) 0.47500(13) 0.0254(4) Uani 1 1 d . U . . .
H14A H 0.7423 0.6967 0.5470 0.031 Uiso 1 1 calc R . . . .
H14B H 0.6115 0.7482 0.4739 0.031 Uiso 1 1 calc R . . . .
C15 C 0.8014(2) 0.70725(14) 0.24065(13) 0.0234(4) Uani 1 1 d . U . . .
C16 C 0.7441(3) 0.70084(16) 0.05972(13) 0.0300(4) Uani 1 1 d . U . . .
C17 C 0.8042(3) 0.82631(17) 0.07900(16) 0.0396(5) Uani 1 1 d . U . . .
H17A H 0.7098 0.8591 0.0943 0.059 Uiso 1 1 calc GR . . . .
H17B H 0.8252 0.8438 0.0183 0.059 Uiso 1 1 calc GR . . . .
H17C H 0.9165 0.8570 0.1368 0.059 Uiso 1 1 calc GR . . . .
C18 C 0.8881(4) 0.6445(2) 0.04364(18) 0.0497(6) Uani 1 1 d . U . . .
H18A H 1.0006 0.6795 0.1008 0.075 Uiso 1 1 calc GR . . . .
H18B H 0.9095 0.6521 -0.0199 0.075 Uiso 1 1 calc GR . . . .
H18C H 0.8479 0.5654 0.0396 0.075 Uiso 1 1 calc GR . . . .
C19 C 0.5691(3) 0.65299(19) -0.02923(15) 0.0425(5) Uani 1 1 d . U . . .
H19A H 0.5318 0.5718 -0.0423 0.064 Uiso 1 1 calc GR . . . .
H19B H 0.5881 0.6716 -0.0900 0.064 Uiso 1 1 calc GR . . . .
H19C H 0.4743 0.6847 -0.0128 0.064 Uiso 1 1 calc GR . . . .
C20 C 0.9156(2) 0.83411(14) 0.45966(13) 0.0219(3) Uani 1 1 d . U . . .
H20A H 0.9902 0.8545 0.4171 0.026 Uiso 1 1 calc R . . . .
H20B H 0.8258 0.8784 0.4553 0.026 Uiso 1 1 calc R . . . .
C21 C 1.0369(2) 0.86238(14) 0.56994(13) 0.0228(3) Uani 1 1 d . U . . .
H21A H 1.1036 0.9423 0.5935 0.027 Uiso 1 1 calc R . . . .
H21B H 0.9617 0.8484 0.6138 0.027 Uiso 1 1 calc R . . . .
C22 C 1.7059(3) 0.98747(17) 0.64317(16) 0.0320(4) Uani 1 1 d . U . . .
H22A H 1.7119 0.9101 0.6351 0.048 Uiso 1 1 calc GR . . . .
H22B H 1.8276 1.0377 0.6780 0.048 Uiso 1 1 calc GR . . . .
H22C H 1.6574 0.9990 0.5760 0.048 Uiso 1 1 calc GR . . . .
C23 C 1.6414(3) 0.98786(18) 0.80823(16) 0.0359(5) Uani 1 1 d . U . . .
H23A H 1.5581 1.0048 0.8454 0.054 Uiso 1 1 calc GR . . . .
H23B H 1.7643 1.0343 0.8475 0.054 Uiso 1 1 calc GR . . . .
H23C H 1.6395 0.9091 0.7982 0.054 Uiso 1 1 calc GR . . . .
C24 C 0.2994(2) 0.37361(16) 0.28314(14) 0.0269(4) Uani 1 1 d . U . . .
H24 H 0.4168 0.3665 0.3142 0.032 Uiso 1 1 calc R . . . .
C25 C 0.1539(3) 0.27824(16) 0.23613(14) 0.0288(4) Uani 1 1 d . U . . .
H25 H 0.1722 0.2065 0.2346 0.035 Uiso 1 1 calc R . . . .
F1A F -0.1283(18) 0.1170(10) 0.0648(10) 0.078(4) Uani 0.151(5) 1 d D U P A 2
F2A F -0.3300(13) 0.1901(11) 0.0898(13) 0.083(4) Uani 0.151(5) 1 d D U P A 2
F3A F -0.214(2) 0.1098(13) 0.1808(14) 0.075(4) Uani 0.151(5) 1 d D U P A 2
H3 H 0.479(5) 0.575(3) 0.475(3) 0.113 Uiso 1 1 d DR . . . .

loop_
_atom_site_aniso_label
_atom_site_aniso_U_11
_atom_site_aniso_U_22
_atom_site_aniso_U_33
_atom_site_aniso_U_23
_atom_site_aniso_U_13
_atom_site_aniso_U_12
F1 0.0741(16) 0.0722(15) 0.0260(8) -0.0045(8) 0.0050(9) -0.0367(13)
F2 0.0354(9) 0.0653(12) 0.0589(13) 0.0187(10) 0.0131(9) -0.0189(8)
F3 0.0567(16) 0.0250(9) 0.106(2) 0.0152(11) -0.0045(14) -0.0109(9)
O1 0.0185(6) 0.0189(6) 0.0440(8) 0.0034(6) 0.0046(6) 0.0045(5)
O2 0.0334(7) 0.0321(7) 0.0164(6) 0.0066(5) 0.0107(5) -0.0044(6)
O3 0.0253(6) 0.0398(8) 0.0262(7) 0.0127(6) 0.0116(5) 0.0014(6)
O4 0.0254(6) 0.0242(6) 0.0375(7) 0.0086(6) 0.0068(6) 0.0098(5)
N1 0.0236(7) 0.0252(7) 0.0163(6) 0.0069(6) 0.0078(6) 0.0000(6)
N2 0.0223(7) 0.0174(7) 0.0273(7) 0.0038(6) 0.0042(6) 0.0050(6)
N3 0.0265(8) 0.0309(8) 0.0176(7) 0.0091(6) 0.0071(6) -0.0013(6)
C1 0.0459(12) 0.0414(12) 0.0321(11) 0.0095(9) 0.0072(10) -0.0124(10)
C2 0.0309(9) 0.0264(9) 0.0193(8) 0.0066(7) 0.0088(7) -0.0031(7)
C3 0.0229(8) 0.0345(10) 0.0262(9) 0.0103(8) 0.0088(7) 0.0065(7)
C4 0.0319(9) 0.0251(9) 0.0226(8) 0.0064(7) 0.0128(7) 0.0054(7)
C5 0.0271(8) 0.0274(9) 0.0155(7) 0.0084(7) 0.0085(7) 0.0006(7)
C6 0.0262(8) 0.0220(8) 0.0226(8) 0.0069(7) 0.0077(7) 0.0035(7)
C7 0.0274(9) 0.0237(8) 0.0168(8) 0.0035(7) 0.0071(7) -0.0033(7)
C8 0.0237(8) 0.0226(8) 0.0162(7) 0.0052(6) 0.0075(6) 0.0025(6)
C9 0.0289(9) 0.0170(8) 0.0219(8) 0.0042(6) 0.0077(7) 0.0031(7)
C10 0.0285(9) 0.0185(8) 0.0244(8) 0.0070(7) 0.0050(7) 0.0041(7)
C11 0.0237(8) 0.0198(8) 0.0228(8) 0.0053(7) 0.0072(7) 0.0062(7)
C12 0.0178(8) 0.0227(8) 0.0374(10) 0.0034(8) 0.0062(7) 0.0030(7)
C13 0.0262(10) 0.0232(10) 0.0783(17) 0.0027(10) 0.0072(11) 0.0036(8)
C14 0.0259(8) 0.0288(9) 0.0204(8) 0.0067(7) 0.0094(7) 0.0021(7)
C15 0.0281(9) 0.0230(8) 0.0197(8) 0.0069(7) 0.0105(7) 0.0036(7)
C16 0.0429(11) 0.0298(9) 0.0194(8) 0.0110(7) 0.0161(8) 0.0017(8)
C17 0.0502(13) 0.0306(10) 0.0322(10) 0.0134(8) 0.0103(10) -0.0029(9)
C18 0.0735(17) 0.0600(15) 0.0386(12) 0.0239(11) 0.0381(12) 0.0300(13)
C19 0.0564(13) 0.0422(12) 0.0191(9) 0.0104(8) 0.0089(9) -0.0066(10)
C20 0.0217(8) 0.0222(8) 0.0223(8) 0.0064(7) 0.0073(7) 0.0067(7)
C21 0.0201(8) 0.0208(8) 0.0252(8) 0.0030(7) 0.0058(7) 0.0060(6)
C22 0.0270(9) 0.0333(10) 0.0367(10) 0.0109(8) 0.0129(8) 0.0055(8)
C23 0.0295(10) 0.0382(11) 0.0321(10) 0.0015(9) 0.0097(8) 0.0008(8)
C24 0.0249(9) 0.0341(9) 0.0260(9) 0.0138(8) 0.0111(7) 0.0076(7)
C25 0.0396(10) 0.0253(9) 0.0275(9) 0.0127(7) 0.0159(8) 0.0089(8)
F1A 0.070(7) 0.060(6) 0.066(7) -0.024(5) 0.029(6) -0.036(4)
F2A 0.058(5) 0.066(7) 0.093(10) 0.015(6) -0.003(5) -0.008(4)
F3A 0.074(9) 0.060(6) 0.079(7) 0.025(5) 0.031(7) -0.024(6)

loop_
_atom_type_symbol
_atom_type_description
_atom_type_scat_dispersion_real
_atom_type_scat_dispersion_imag
_atom_type_scat_source
C C 0.0033 0.0016 'International Tables Vol C Tables 4.2.6.8 and 6.1.1.4'
H H 0.0000 0.0000 'International Tables Vol C Tables 4.2.6.8 and 6.1.1.4'
F F 0.0171 0.0103 'International Tables Vol C Tables 4.2.6.8 and 6.1.1.4'
N N 0.0061 0.0033 'International Tables Vol C Tables 4.2.6.8 and 6.1.1.4'
O O 0.0106 0.0060 'International Tables Vol C Tables 4.2.6.8 and 6.1.1.4'

loop_
_geom_angle_atom_site_label_1
_geom_angle_atom_site_label_2
_geom_angle_atom_site_label_3
_geom_angle
C11 O1 C12 120.95(14)
C15 O2 C16 120.97(14)
C7 N1 C8 118.57(13)
C15 N1 C7 116.78(13)
C15 N1 C8 119.43(14)
C10 N2 C21 114.61(14)
C11 N2 C10 120.28(15)
C11 N2 C21 124.84(14)
C6 N3 H3 111(3)
C14 N3 C6 106.63(14)
C14 N3 H3 106(3)
F1 C1 F2 102.2(2)
F1 C1 C2 112.27(17)
F2 C1 C2 110.28(19)
F3 C1 F1 113.2(3)
F3 C1 F2 105.2(2)
F3 C1 C2 112.9(2)
F1A C1 C2 108.6(4)
F2A C1 C2 123.9(6)
F2A C1 F1A 101.1(10)
F2A C1 F3A 100.4(10)
F3A C1 C2 124.0(9)
F3A C1 F1A 92.3(10)
C3 C2 C1 120.19(19)
C3 C2 C25 119.97(17)
C25 C2 C1 119.82(19)
C2 C3 H3A 120.1
C4 C3 C2 119.84(17)
C4 C3 H3A 120.1
C3 C4 H4 119.5
C3 C4 C5 121.06(18)
C5 C4 H4 119.5
C4 C5 C6 119.46(16)
C4 C5 C24 119.31(17)
C24 C5 C6 121.21(16)
N3 C6 C5 111.68(14)
N3 C6 H6 109.5
N3 C6 C7 107.67(14)
C5 C6 H6 109.5
C7 C6 C5 109.05(14)
C7 C6 H6 109.5
N1 C7 C6 114.23(14)
N1 C7 H7A 108.7
N1 C7 H7B 108.7
C6 C7 H7A 108.7
C6 C7 H7B 108.7
H7A C7 H7B 107.6
N1 C8 C9 110.47(13)
N1 C8 C14 107.49(13)
N1 C8 C20 110.33(13)
C9 C8 C14 112.62(14)
C9 C8 C20 109.97(14)
C20 C8 C14 105.84(14)
C8 C9 H9A 108.8
C8 C9 H9B 108.8
H9A C9 H9B 107.7
C10 C9 C8 113.61(14)
C10 C9 H9A 108.8
C10 C9 H9B 108.8
N2 C10 C9 110.60(14)
N2 C10 H10A 109.5
N2 C10 H10B 109.5
C9 C10 H10A 109.5
C9 C10 H10B 109.5
H10A C10 H10B 108.1
O4 C11 O1 125.08(16)
O4 C11 N2 124.56(16)
N2 C11 O1 110.35(14)
O1 C12 C13 102.18(14)
O1 C12 C22 110.58(15)
O1 C12 C23 109.64(15)
C13 C12 C22 110.09(17)
C23 C12 C13 111.01(19)
C23 C12 C22 112.84(16)
C12 C13 H13A 109.5
C12 C13 H13B 109.5
C12 C13 H13C 109.5
H13A C13 H13B 109.5
H13A C13 H13C 109.5
H13B C13 H13C 109.5
N3 C14 C8 113.59(14)
N3 C14 H14A 108.8
N3 C14 H14B 108.8
C8 C14 H14A 108.8
C8 C14 H14B 108.8
H14A C14 H14B 107.7
O2 C15 N1 110.33(14)
O3 C15 O2 124.00(15)
O3 C15 N1 125.66(16)
O2 C16 C17 110.08(15)
O2 C16 C18 110.43(16)
O2 C16 C19 101.64(15)
C17 C16 C19 109.66(18)
C18 C16 C17 112.89(19)
C18 C16 C19 111.58(19)
C16 C17 H17A 109.5
C16 C17 H17B 109.5
C16 C17 H17C 109.5
H17A C17 H17B 109.5
H17A C17 H17C 109.5
H17B C17 H17C 109.5
C16 C18 H18A 109.5
C16 C18 H18B 109.5
C16 C18 H18C 109.5
H18A C18 H18B 109.5
H18A C18 H18C 109.5
H18B C18 H18C 109.5
C16 C19 H19A 109.5
C16 C19 H19B 109.5
C16 C19 H19C 109.5
H19A C19 H19B 109.5
H19A C19 H19C 109.5
H19B C19 H19C 109.5
C8 C20 H20A 109.3
C8 C20 H20B 109.3
H20A C20 H20B 108.0
C21 C20 C8 111.41(14)
C21 C20 H20A 109.3
C21 C20 H20B 109.3
N2 C21 C20 109.92(14)
N2 C21 H21A 109.7
N2 C21 H21B 109.7
C20 C21 H21A 109.7
C20 C21 H21B 109.7
H21A C21 H21B 108.2
C12 C22 H22A 109.5
C12 C22 H22B 109.5
C12 C22 H22C 109.5
H22A C22 H22B 109.5
H22A C22 H22C 109.5
H22B C22 H22C 109.5
C12 C23 H23A 109.5
C12 C23 H23B 109.5
C12 C23 H23C 109.5
H23A C23 H23B 109.5
H23A C23 H23C 109.5
H23B C23 H23C 109.5
C5 C24 H24 119.8
C5 C24 C25 120.37(17)
C25 C24 H24 119.8
C2 C25 C24 119.44(17)
C2 C25 H25 120.3
C24 C25 H25 120.3

loop_
_geom_bond_atom_site_label_1
_geom_bond_atom_site_label_2
_geom_bond_distance
F1 C1 1.325(3)
F2 C1 1.369(3)
F3 C1 1.321(3)
O1 C11 1.354(2)
O1 C12 1.474(2)
O2 C15 1.351(2)
O2 C16 1.478(2)
O3 C15 1.215(2)
O4 C11 1.214(2)
N1 C7 1.470(2)
N1 C8 1.499(2)
N1 C15 1.377(2)
N2 C10 1.460(2)
N2 C11 1.352(2)
N2 C21 1.464(2)
N3 C6 1.458(2)
N3 C14 1.454(2)
N3 H3 0.915(19)
C1 C2 1.490(3)
C1 F1A 1.421(8)
C1 F2A 1.267(8)
C1 F3A 1.283(8)
C2 C3 1.386(3)
C2 C25 1.391(3)
C3 H3A 0.9500
C3 C4 1.380(3)
C4 H4 0.9500
C4 C5 1.382(3)
C5 C6 1.520(2)
C5 C24 1.383(3)
C6 H6 1.0000
C6 C7 1.507(2)
C7 H7A 0.9900
C7 H7B 0.9900
C8 C9 1.537(2)
C8 C14 1.545(2)
C8 C20 1.541(2)
C9 H9A 0.9900
C9 H9B 0.9900
C9 C10 1.531(2)
C10 H10A 0.9900
C10 H10B 0.9900
C12 C13 1.517(3)
C12 C22 1.519(3)
C12 C23 1.513(3)
C13 H13A 0.9800
C13 H13B 0.9800
C13 H13C 0.9800
C14 H14A 0.9900
C14 H14B 0.9900
C16 C17 1.518(3)
C16 C18 1.509(3)
C16 C19 1.519(3)
C17 H17A 0.9800
C17 H17B 0.9800
C17 H17C 0.9800
C18 H18A 0.9800
C18 H18B 0.9800
C18 H18C 0.9800
C19 H19A 0.9800
C19 H19B 0.9800
C19 H19C 0.9800
C20 H20A 0.9900
C20 H20B 0.9900
C20 C21 1.525(2)
C21 H21A 0.9900
C21 H21B 0.9900
C22 H22A 0.9800
C22 H22B 0.9800
C22 H22C 0.9800
C23 H23A 0.9800
C23 H23B 0.9800
C23 H23C 0.9800
C24 H24 0.9500
C24 C25 1.399(3)
C25 H25 0.9500

loop_
_geom_torsion_atom_site_label_1
_geom_torsion_atom_site_label_2
_geom_torsion_atom_site_label_3
_geom_torsion_atom_site_label_4
_geom_torsion
F2A_b C1 C2 C3 5.1(11)
F1 C1 C2 C3 67.7(3)
F1 C1 C2 C25 -110.7(3)
F2 C1 C2 C3 -45.6(3)
F2 C1 C2 C25 136.0(2)
F3 C1 C2 C3 -162.9(2)
F3 C1 C2 C25 18.7(3)
N1 C8 C9 C10 171.60(13)
N1 C8 C14 N3 50.48(19)
N1 C8 C20 C21 -174.48(13)
N3 C6 C7 N1 -53.6(2)
C1 C2 C3 C4 -178.16(17)
C1 C2 C25 C24 179.05(17)
C2 C3 C4 C5 -1.2(3)
C3 C2 C25 C24 0.6(3)
C3 C4 C5 C6 179.27(16)
C3 C4 C5 C24 1.2(3)
C4 C5 C6 N3 136.24(16)
C4 C5 C6 C7 -104.89(18)
C4 C5 C24 C25 -0.3(3)
C5 C6 C7 N1 -174.98(15)
C5 C24 C25 C2 -0.6(3)
C6 N3 C14 C8 -68.68(19)
C6 C5 C24 C25 -178.34(16)
C7 N1 C8 C9 87.43(18)
C7 N1 C8 C14 -35.8(2)
C7 N1 C8 C20 -150.76(15)
C7 N1 C15 O2 24.3(2)
C7 N1 C15 O3 -156.62(18)
C8 N1 C7 C6 40.0(2)
C8 N1 C15 O2 178.46(14)
C8 N1 C15 O3 -2.5(3)
C8 C9 C10 N2 -50.4(2)
C8 C20 C21 N2 56.68(18)
C9 C8 C14 N3 -71.42(19)
C9 C8 C20 C21 -52.38(18)
C10 N2 C11 O1 -177.59(14)
C10 N2 C11 O4 3.1(3)
C10 N2 C21 C20 -59.30(19)
C11 O1 C12 C13 178.84(18)
C11 O1 C12 C22 61.7(2)
C11 O1 C12 C23 -63.4(2)
C11 N2 C10 C9 -130.11(17)
C11 N2 C21 C20 126.75(17)
C12 O1 C11 O4 -6.0(3)
C12 O1 C11 N2 174.66(15)
C14 N3 C6 C5 -173.61(14)
C14 N3 C6 C7 66.70(17)
C14 C8 C9 C10 -68.19(18)
C14 C8 C20 C21 69.53(17)
C15 O2 C16 C17 -60.3(2)
C15 O2 C16 C18 65.0(2)
C15 O2 C16 C19 -176.44(17)
C15 N1 C7 C6 -165.67(15)
C15 N1 C8 C9 -66.23(19)
C15 N1 C8 C14 170.53(15)
C15 N1 C8 C20 55.6(2)
C16 O2 C15 O3 -5.0(3)
C16 O2 C15 N1 174.02(15)
C20 C8 C9 C10 49.58(18)
C20 C8 C14 N3 168.39(14)
C21 N2 C10 C9 55.6(2)
C21 N2 C11 O1 -4.0(2)
C21 N2 C11 O4 176.71(17)
C24 C5 C6 N3 -45.7(2)
C24 C5 C6 C7 73.2(2)
C25 C2 C3 C4 0.3(3)
F1A C1 C2 C3 123.3(9)
F1A C1 C2 C25 -55.2(9)
F2A C1 C2 C25 -173.3(11)
F3A C1 C2 C3 -130.6(10)
F3A C1 C2 C25 50.9(11)
